data_4071887
loop_
_publ_author_name
'Kaganovsky, Luba'
'Cho, Kyung-Bin'
'Gelman, Dmitri'

_publ_section_title
;
 New Trans-Chelating Ligands and Their Complexes and Catalytic Properties
 in the Mizoroki&#x2212;Heck Arylation of Cyclohexene
;
_journal_issue 19
_journal_name_full Organometallics
_journal_page_first 5139
_journal_paper_doi 10.1021/om800448b
_journal_volume 27
_journal_year 2008
_chemical_formula_moiety '2(C55 H44 Cl O P2 Rh), 3(C H Cl3)'
_chemical_formula_sum 'C56.5 H45.5 Cl5.5 O P2 Rh'
_chemical_formula_weight 1100.25
_chemical_name_systematic
; 
 ? 
;
_space_group_IT_number 14
_symmetry_cell_setting monoclinic
_symmetry_space_group_name_Hall '-P 2yn'
_symmetry_space_group_name_H-M 'P 1 21/n 1'
_atom_sites_solution_hydrogens geom
_atom_sites_solution_primary direct
_atom_sites_solution_secondary difmap
_audit_creation_method SHELXL-97
_cell_angle_alpha 90.00
_cell_angle_beta 97.2470(10)
_cell_angle_gamma 90.00
_cell_formula_units_Z 2
_cell_length_a 10.5211(6)
_cell_length_b 21.0544(12)
_cell_length_c 23.1205(14)
_cell_measurement_temperature 173(1)
_cell_volume 5080.6(5)
_computing_cell_refinement 'Bruker SMART'
_computing_data_collection 'Bruker SMART'
_computing_data_reduction 'Bruker SAINT'
_computing_molecular_graphics 'Bruker SHELXTL'
_computing_publication_material 'Bruker SHELXTL'
_computing_structure_refinement 'SHELXL-97 (Sheldrick, 1997)'
_computing_structure_solution 'SHELXS-97 (Sheldrick, 1990)'
_diffrn_ambient_temperature 173(1)
_diffrn_measured_fraction_theta_full 0.997
_diffrn_measured_fraction_theta_max 0.997
_diffrn_measurement_device_type 'CCD area detector'
_diffrn_measurement_method 'phi and omega scans'
_diffrn_radiation_monochromator graphite
_diffrn_radiation_source 'fine-focus sealed tube'
_diffrn_radiation_type MoK\a
_diffrn_radiation_wavelength 0.71073
_diffrn_reflns_av_R_equivalents 0.0264
_diffrn_reflns_av_sigmaI/netI 0.0210
_diffrn_reflns_limit_h_max 13
_diffrn_reflns_limit_h_min -13
_diffrn_reflns_limit_k_max 26
_diffrn_reflns_limit_k_min -26
_diffrn_reflns_limit_l_max 29
_diffrn_reflns_limit_l_min -29
_diffrn_reflns_number 55178
_diffrn_reflns_theta_full 27.00
_diffrn_reflns_theta_max 27.00
_diffrn_reflns_theta_min 2.04
_exptl_absorpt_coefficient_mu 0.728
_exptl_absorpt_correction_T_max 0.8504
_exptl_absorpt_correction_T_min 0.8221
_exptl_absorpt_correction_type none
_exptl_crystal_colour yellow
_exptl_crystal_density_diffrn 1.438
_exptl_crystal_density_method 'not measured'
_exptl_crystal_description shapeless
_exptl_crystal_F_000 2244
_exptl_crystal_size_max 0.28
_exptl_crystal_size_mid 0.25
_exptl_crystal_size_min 0.23
_refine_diff_density_max 1.563
_refine_diff_density_min -0.579
_refine_diff_density_rms 0.083
_refine_ls_extinction_method none
_refine_ls_goodness_of_fit_ref 1.131
_refine_ls_hydrogen_treatment constr
_refine_ls_matrix_type full
_refine_ls_number_parameters 671
_refine_ls_number_reflns 11050
_refine_ls_number_restraints 12
_refine_ls_restrained_S_all 1.138
_refine_ls_R_factor_all 0.0477
_refine_ls_R_factor_gt 0.0444
_refine_ls_shift/su_max 0.003
_refine_ls_shift/su_mean 0.000
_refine_ls_structure_factor_coef Fsqd
_refine_ls_weighting_details 'calc w=1/[\s^2^(Fo^2^)+(0.0481P)^2^+7.4847P] where P=(Fo^2^+2Fc^2^)/3'
_refine_ls_weighting_scheme calc
_refine_ls_wR_factor_gt 0.1064
_refine_ls_wR_factor_ref 0.1082
_reflns_number_gt 10305
_reflns_number_total 11050
_reflns_threshold_expression >2sigma(I)
_cod_data_source_file om800448b_si_001.cif
_cod_data_source_block luba2l1m
_cod_depositor_comments
;
The following automatic conversions were performed:

'_symmetry_cell_setting' value 'Monoclinic' changed to 'monoclinic'
according to /home/saulius/struct/CIF-dictionaries/cif_core.dic
dictionary named 'cif_core.dic' version 2.4.1 from 2010-06-29.

Automatic conversion script
Id: cif_fix_values 1715 2011-07-08 13:25:40Z adriana 
;
_cod_original_sg_symbol_H-M P2(1)/n
_cod_original_formula_sum 'C56.50 H45.50 Cl5.50 O P2 Rh'
_cod_database_code 4071887

loop_
_symmetry_equiv_pos_as_xyz
'x, y, z'
'-x+1/2, y+1/2, -z+1/2'
'-x, -y, -z'
'x-1/2, -y-1/2, z-1/2'

loop_
_atom_site_label
_atom_site_type_symbol
_atom_site_fract_x
_atom_site_fract_y
_atom_site_fract_z
_atom_site_U_iso_or_equiv
_atom_site_adp_type
_atom_site_occupancy
_atom_site_symmetry_multiplicity
_atom_site_calc_flag
_atom_site_refinement_flags
C1 C 0.5363(2) 0.69880(12) 0.58680(10) 0.0179(5) Uani 1 1 d .
C2 C 0.5206(2) 0.75139(12) 0.54795(11) 0.0210(5) Uani 1 1 d .
C3 C 0.5976(3) 0.75614(13) 0.50342(11) 0.0236(5) Uani 1 1 d .
H3 H 0.5896 0.7917 0.4793 0.028 Uiso 1 1 calc R
C4 C 0.6860(3) 0.70950(13) 0.49376(11) 0.0242(5) Uani 1 1 d .
C5 C 0.6961(2) 0.65715(13) 0.53033(11) 0.0241(5) Uani 1 1 d .
H5 H 0.7520 0.6247 0.5232 0.029 Uiso 1 1 calc R
C6 C 0.6259(2) 0.65109(12) 0.57730(11) 0.0218(5) Uani 1 1 d .
C7 C 0.7659(3) 0.71441(14) 0.44518(12) 0.0268(6) Uani 1 1 d .
C8 C 0.7439(3) 0.67313(16) 0.39893(13) 0.0351(7) Uani 1 1 d .
H8 H 0.6794 0.6429 0.3987 0.042 Uiso 1 1 calc R
C9 C 0.8172(3) 0.67555(18) 0.35161(13) 0.0403(8) Uani 1 1 d .
H9 H 0.7994 0.6475 0.3205 0.048 Uiso 1 1 calc R
C10 C 0.9136(3) 0.71862(17) 0.35139(13) 0.0378(7) Uani 1 1 d .
H10 H 0.9614 0.7197 0.3202 0.045 Uiso 1 1 calc R
C11 C 0.9419(3) 0.76208(15) 0.39863(12) 0.0303(6) Uani 1 1 d .
C12 C 1.0427(3) 0.80530(16) 0.40035(12) 0.0323(6) Uani 1 1 d .
H12 H 1.0921 0.8058 0.3697 0.039 Uiso 1 1 calc R
C13 C 1.0722(3) 0.84767(15) 0.44614(12) 0.0298(6) Uani 1 1 d .
C14 C 1.1778(3) 0.89083(16) 0.44812(14) 0.0348(7) Uani 1 1 d .
H14 H 1.2268 0.8919 0.4173 0.042 Uiso 1 1 calc R
C15 C 1.2071(3) 0.92991(16) 0.49399(15) 0.0379(7) Uani 1 1 d .
H15 H 1.2764 0.9574 0.4947 0.045 Uiso 1 1 calc R
C16 C 1.1329(3) 0.92946(15) 0.54127(14) 0.0347(7) Uani 1 1 d .
H16 H 1.1554 0.9564 0.5728 0.042 Uiso 1 1 calc R
C17 C 1.0296(3) 0.89041(13) 0.54154(12) 0.0260(6) Uani 1 1 d .
C18 C 0.9959(3) 0.84734(13) 0.49359(11) 0.0247(5) Uani 1 1 d .
C19 C 0.8956(3) 0.80355(13) 0.49229(11) 0.0247(5) Uani 1 1 d .
H19 H 0.8467 0.8028 0.5231 0.030 Uiso 1 1 calc R
C20 C 0.8664(3) 0.76093(14) 0.44611(11) 0.0259(6) Uani 1 1 d .
C21 C 0.9527(3) 0.89131(12) 0.59149(11) 0.0231(5) Uani 1 1 d .
C22 C 1.0067(2) 0.87346(12) 0.64665(11) 0.0220(5) Uani 1 1 d .
H22 H 1.0933 0.8631 0.6525 0.026 Uiso 1 1 calc R
C23 C 0.9365(2) 0.87028(12) 0.69399(11) 0.0200(5) Uani 1 1 d .
C24 C 0.8063(2) 0.88795(11) 0.68547(11) 0.0175(5) Uani 1 1 d .
C25 C 0.7510(2) 0.90844(12) 0.62949(11) 0.0207(5) Uani 1 1 d .
C26 C 0.8249(3) 0.90928(12) 0.58376(11) 0.0236(5) Uani 1 1 d .
H26 H 0.7877 0.9222 0.5470 0.028 Uiso 1 1 calc R
C27 C 0.4225(3) 0.80337(13) 0.55043(12) 0.0256(5) Uani 1 1 d .
H27A H 0.4467 0.8398 0.5294 0.038 Uiso 1 1 calc R
H27B H 0.4183 0.8149 0.5903 0.038 Uiso 1 1 calc R
H27C H 0.3401 0.7885 0.5332 0.038 Uiso 1 1 calc R
C28 C 0.6552(3) 0.59330(14) 0.61511(13) 0.0318(6) Uani 1 1 d .
H28A H 0.5821 0.5657 0.6114 0.048 Uiso 1 1 calc R
H28B H 0.6752 0.6062 0.6550 0.048 Uiso 1 1 calc R
H28C H 0.7272 0.5712 0.6030 0.048 Uiso 1 1 calc R
C29 C 1.0080(2) 0.84668(14) 0.75052(12) 0.0261(6) Uani 1 1 d .
H29A H 1.0925 0.8336 0.7442 0.039 Uiso 1 1 calc R
H29B H 0.9630 0.8113 0.7644 0.039 Uiso 1 1 calc R
H29C H 1.0139 0.8802 0.7789 0.039 Uiso 1 1 calc R
C30 C 0.6137(3) 0.93026(14) 0.61487(12) 0.0283(6) Uani 1 1 d .
H30A H 0.6067 0.9739 0.6262 0.042 Uiso 1 1 calc R
H30B H 0.5590 0.9045 0.6355 0.042 Uiso 1 1 calc R
H30C H 0.5883 0.9263 0.5737 0.042 Uiso 1 1 calc R
C31 C 0.4570(2) 0.63089(12) 0.69342(12) 0.0231(5) Uani 1 1 d .
C32 C 0.3874(3) 0.57880(14) 0.66969(16) 0.0363(7) Uani 1 1 d .
H32 H 0.3470 0.5804 0.6316 0.044 Uiso 1 1 calc R
C33 C 0.3782(3) 0.52433(16) 0.70290(19) 0.0464(9) Uani 1 1 d .
H33 H 0.3329 0.4893 0.6867 0.056 Uiso 1 1 calc R
C34 C 0.4362(4) 0.52213(16) 0.75981(18) 0.0476(9) Uani 1 1 d .
H34 H 0.4301 0.4856 0.7819 0.057 Uiso 1 1 calc R
C35 C 0.5031(4) 0.57374(17) 0.78389(15) 0.0431(8) Uani 1 1 d .
H35 H 0.5409 0.5723 0.8225 0.052 Uiso 1 1 calc R
C36 C 0.5143(3) 0.62812(14) 0.75074(13) 0.0305(6) Uani 1 1 d .
H36 H 0.5605 0.6628 0.7671 0.037 Uiso 1 1 calc R
C37 C 0.2852(2) 0.70835(12) 0.62937(12) 0.0223(5) Uani 1 1 d .
C38 C 0.2058(3) 0.72267(13) 0.67137(13) 0.0262(6) Uani 1 1 d .
H38 H 0.2413 0.7347 0.7086 0.031 Uiso 1 1 calc R
C39 C 0.0736(3) 0.71897(13) 0.65772(16) 0.0334(7) Uani 1 1 d .
H39 H 0.0207 0.7286 0.6859 0.040 Uiso 1 1 calc R
C40 C 0.0204(3) 0.70098(15) 0.60254(17) 0.0401(8) Uani 1 1 d .
H40 H -0.0681 0.6986 0.5935 0.048 Uiso 1 1 calc R
C41 C 0.0984(3) 0.68651(16) 0.56083(16) 0.0402(8) Uani 1 1 d .
H41 H 0.0623 0.6747 0.5236 0.048 Uiso 1 1 calc R
C42 C 0.2308(3) 0.68948(15) 0.57407(13) 0.0313(6) Uani 1 1 d .
H42 H 0.2831 0.6789 0.5460 0.038 Uiso 1 1 calc R
C43 C 0.7773(2) 0.86645(12) 0.81390(11) 0.0200(5) Uani 1 1 d .
C44 C 0.7714(3) 0.80907(14) 0.84290(12) 0.0284(6) Uani 1 1 d .
H44 H 0.7302 0.7745 0.8238 0.034 Uiso 1 1 calc R
C45 C 0.8271(3) 0.80313(16) 0.90059(14) 0.0373(7) Uani 1 1 d .
H45 H 0.8225 0.7646 0.9199 0.045 Uiso 1 1 calc R
C46 C 0.8889(3) 0.85384(16) 0.92927(12) 0.0335(7) Uani 1 1 d .
H46 H 0.9264 0.8495 0.9677 0.040 Uiso 1 1 calc R
C47 C 0.8951(3) 0.91116(15) 0.90080(13) 0.0343(7) Uani 1 1 d .
H47 H 0.9372 0.9454 0.9201 0.041 Uiso 1 1 calc R
C48 C 0.8387(3) 0.91789(14) 0.84346(12) 0.0288(6) Uani 1 1 d .
H48 H 0.8419 0.9568 0.8247 0.035 Uiso 1 1 calc R
C49 C 0.6274(2) 0.95462(12) 0.75047(11) 0.0225(5) Uani 1 1 d .
C50 C 0.6856(3) 1.00981(13) 0.73399(12) 0.0285(6) Uani 1 1 d .
H50 H 0.7540 1.0072 0.7123 0.034 Uiso 1 1 calc R
C51 C 0.6423(3) 1.06891(15) 0.74971(15) 0.0415(8) Uani 1 1 d .
H51 H 0.6816 1.1057 0.7384 0.050 Uiso 1 1 calc R
C52 C 0.5421(4) 1.07306(17) 0.78171(17) 0.0502(10) Uani 1 1 d .
H52 H 0.5134 1.1127 0.7922 0.060 Uiso 1 1 calc R
C53 C 0.4830(3) 1.01887(19) 0.79866(17) 0.0492(9) Uani 1 1 d .
H53 H 0.4144 1.0222 0.8202 0.059 Uiso 1 1 calc R
C54 C 0.5260(3) 0.95912(16) 0.78361(13) 0.0337(7) Uani 1 1 d .
H54 H 0.4872 0.9226 0.7956 0.040 Uiso 1 1 calc R
C55 C 0.4167(3) 0.83791(13) 0.70368(11) 0.0236(5) Uani 1 1 d .
C56 C 0.5987(5) 0.8985(2) 0.3613(2) 0.0693(12) Uani 1 1 d D
C57 C 0.9872(13) 0.4800(7) 0.4784(7) 0.156(9) Uani 0.50 1 d PD
Cl1 Cl 0.75228(6) 0.72994(3) 0.70786(3) 0.02910(15) Uani 1 1 d .
Cl2 Cl 0.5771(3) 0.92447(11) 0.43433(9) 0.0835(7) Uani 0.67 1 d PD
Cl3 Cl 0.5290(4) 0.82415(12) 0.35087(11) 0.1094(11) Uani 0.67 1 d PD
Cl4 Cl 0.7436(3) 0.9021(2) 0.3466(2) 0.1710(19) Uani 0.67 1 d PD
Cl2A Cl 0.4987(6) 0.8998(4) 0.4063(3) 0.146(3) Uani 0.33 1 d PD
Cl3A Cl 0.6270(8) 0.8239(3) 0.3301(3) 0.136(3) Uani 0.33 1 d PD
Cl4A Cl 0.7555(5) 0.9170(2) 0.3942(3) 0.109(2) Uani 0.33 1 d PD
Cl5 Cl 1.1081(18) 0.5316(7) 0.4570(11) 0.133(6) Uani 0.25 1 d PD
Cl6 Cl 0.8365(11) 0.5070(7) 0.4519(5) 0.118(4) Uani 0.25 1 d PD
Cl7 Cl 0.987(4) 0.470(2) 0.5525(7) 0.37(3) Uani 0.25 1 d PD
Cl5A Cl 1.051(4) 0.5503(10) 0.4566(10) 0.206(18) Uani 0.25 1 d PD
Cl6A Cl 0.8236(18) 0.4928(10) 0.4831(10) 0.221(10) Uani 0.25 1 d PD
Cl7A Cl 1.064(2) 0.4533(6) 0.5443(6) 0.152(6) Uani 0.25 1 d PD
O1 O 0.32845(19) 0.86742(10) 0.70237(10) 0.0344(5) Uani 1 1 d .
P1 P 0.45784(6) 0.70597(3) 0.65335(3) 0.01776(13) Uani 1 1 d .
P2 P 0.69391(6) 0.87575(3) 0.73978(3) 0.01704(13) Uani 1 1 d .
Rh1 Rh 0.562203(17) 0.791085(9) 0.704730(8) 0.01634(7) Uani 1 1 d .

loop_
_atom_site_aniso_label
_atom_site_aniso_U_11
_atom_site_aniso_U_22
_atom_site_aniso_U_33
_atom_site_aniso_U_23
_atom_site_aniso_U_13
_atom_site_aniso_U_12
C1 0.0186(11) 0.0202(12) 0.0146(11) -0.0027(9) 0.0009(9) -0.0012(9)
C2 0.0215(12) 0.0210(12) 0.0199(12) -0.0030(9) 0.0005(9) -0.0002(10)
C3 0.0281(13) 0.0246(13) 0.0182(12) 0.0010(10) 0.0034(10) -0.0005(10)
C4 0.0215(12) 0.0304(14) 0.0205(12) -0.0047(10) 0.0019(10) -0.0022(10)
C5 0.0221(12) 0.0279(14) 0.0220(13) -0.0055(10) 0.0015(10) 0.0033(10)
C6 0.0202(12) 0.0235(13) 0.0206(12) -0.0036(10) -0.0014(9) 0.0008(10)
C7 0.0267(13) 0.0359(15) 0.0187(12) -0.0037(11) 0.0066(10) 0.0052(11)
C8 0.0302(15) 0.0471(19) 0.0288(15) -0.0112(13) 0.0064(12) -0.0014(13)
C9 0.0377(17) 0.060(2) 0.0242(15) -0.0134(14) 0.0080(13) 0.0022(15)
C10 0.0344(16) 0.059(2) 0.0220(14) -0.0058(13) 0.0113(12) 0.0039(15)
C11 0.0299(14) 0.0427(17) 0.0194(13) 0.0022(12) 0.0073(11) 0.0075(12)
C12 0.0312(15) 0.0463(18) 0.0219(13) 0.0051(12) 0.0135(11) 0.0051(13)
C13 0.0259(14) 0.0392(16) 0.0263(14) 0.0081(12) 0.0107(11) 0.0066(12)
C14 0.0301(15) 0.0436(18) 0.0333(16) 0.0096(13) 0.0141(12) 0.0026(13)
C15 0.0324(16) 0.0383(17) 0.0457(19) 0.0093(14) 0.0158(14) -0.0059(13)
C16 0.0344(16) 0.0340(16) 0.0374(17) 0.0004(13) 0.0115(13) -0.0057(13)
C17 0.0271(13) 0.0259(13) 0.0264(13) 0.0055(11) 0.0085(11) 0.0022(11)
C18 0.0258(13) 0.0297(14) 0.0199(12) 0.0066(10) 0.0074(10) 0.0050(11)
C19 0.0262(13) 0.0310(14) 0.0184(12) 0.0027(10) 0.0083(10) 0.0051(11)
C20 0.0240(13) 0.0350(15) 0.0193(12) 0.0018(11) 0.0050(10) 0.0061(11)
C21 0.0258(13) 0.0195(12) 0.0249(13) -0.0017(10) 0.0064(10) -0.0034(10)
C22 0.0185(12) 0.0206(12) 0.0271(13) -0.0017(10) 0.0035(10) -0.0010(9)
C23 0.0197(12) 0.0170(11) 0.0226(12) -0.0010(9) 0.0000(9) -0.0008(9)
C24 0.0182(11) 0.0145(11) 0.0199(12) -0.0004(9) 0.0033(9) 0.0001(9)
C25 0.0214(12) 0.0178(12) 0.0225(12) 0.0004(9) 0.0005(10) 0.0007(9)
C26 0.0278(13) 0.0228(13) 0.0199(12) 0.0041(10) 0.0020(10) 0.0014(10)
C27 0.0318(14) 0.0241(13) 0.0217(13) 0.0030(10) 0.0063(11) 0.0057(11)
C28 0.0396(16) 0.0276(14) 0.0295(15) 0.0037(12) 0.0093(12) 0.0143(12)
C29 0.0176(12) 0.0334(15) 0.0268(14) 0.0012(11) 0.0005(10) 0.0047(11)
C30 0.0243(13) 0.0354(15) 0.0245(13) 0.0050(11) 0.0006(11) 0.0051(11)
C31 0.0221(12) 0.0193(12) 0.0293(14) 0.0049(10) 0.0082(10) 0.0016(10)
C32 0.0294(15) 0.0271(15) 0.0506(19) 0.0037(13) -0.0019(13) -0.0036(12)
C33 0.0334(17) 0.0252(16) 0.080(3) 0.0095(16) 0.0069(17) -0.0041(13)
C34 0.050(2) 0.0303(17) 0.068(2) 0.0226(16) 0.0272(18) 0.0089(15)
C35 0.055(2) 0.0418(19) 0.0351(17) 0.0151(14) 0.0156(15) 0.0127(16)
C36 0.0364(15) 0.0291(15) 0.0272(14) 0.0039(11) 0.0092(12) 0.0017(12)
C37 0.0193(12) 0.0194(12) 0.0277(13) 0.0022(10) 0.0011(10) -0.0018(9)
C38 0.0235(13) 0.0204(13) 0.0355(15) -0.0002(11) 0.0074(11) -0.0016(10)
C39 0.0218(13) 0.0219(14) 0.058(2) 0.0050(13) 0.0124(13) -0.0011(11)
C40 0.0186(13) 0.0320(16) 0.067(2) 0.0113(15) -0.0047(14) -0.0027(12)
C41 0.0311(16) 0.0402(17) 0.0443(18) 0.0048(15) -0.0146(14) -0.0068(13)
C42 0.0281(14) 0.0329(15) 0.0320(15) 0.0002(12) 0.0000(12) -0.0025(12)
C43 0.0193(12) 0.0233(12) 0.0174(12) -0.0004(9) 0.0021(9) 0.0020(9)
C44 0.0297(14) 0.0271(14) 0.0270(14) 0.0040(11) -0.0024(11) -0.0036(11)
C45 0.0416(17) 0.0376(17) 0.0311(16) 0.0137(13) -0.0013(13) -0.0009(14)
C46 0.0337(15) 0.0454(18) 0.0197(13) 0.0029(12) -0.0034(11) 0.0081(13)
C47 0.0383(16) 0.0344(16) 0.0271(15) -0.0062(12) -0.0078(12) 0.0030(13)
C48 0.0354(15) 0.0258(14) 0.0231(13) 0.0008(11) -0.0038(11) 0.0008(11)
C49 0.0219(12) 0.0202(12) 0.0236(13) -0.0048(10) -0.0048(10) 0.0049(10)
C50 0.0307(14) 0.0234(13) 0.0292(14) -0.0022(11) -0.0054(11) 0.0015(11)
C51 0.051(2) 0.0206(14) 0.0475(19) -0.0043(13) -0.0155(16) 0.0081(13)
C52 0.055(2) 0.0348(18) 0.055(2) -0.0197(16) -0.0140(18) 0.0212(16)
C53 0.0343(17) 0.060(2) 0.053(2) -0.0260(18) 0.0047(15) 0.0168(17)
C54 0.0272(14) 0.0388(17) 0.0355(16) -0.0129(13) 0.0046(12) 0.0032(12)
C55 0.0256(13) 0.0256(13) 0.0196(12) -0.0014(10) 0.0032(10) -0.0056(11)
C56 0.071(3) 0.069(3) 0.068(3) 0.012(2) 0.005(2) -0.006(2)
C57 0.25(3) 0.120(15) 0.092(14) -0.017(10) -0.001(17) 0.081(17)
Cl1 0.0196(3) 0.0238(3) 0.0435(4) -0.0057(3) 0.0023(3) 0.0017(2)
Cl2 0.126(2) 0.0583(11) 0.0617(11) 0.0103(9) -0.0042(12) 0.0160(12)
Cl3 0.189(3) 0.0585(13) 0.0665(14) 0.0217(10) -0.0391(17) -0.0275(17)
Cl4 0.0710(18) 0.238(5) 0.217(4) 0.081(4) 0.069(2) 0.024(2)
Cl2A 0.126(5) 0.167(6) 0.168(6) 0.128(5) 0.106(5) 0.104(5)
Cl3A 0.179(7) 0.095(4) 0.113(5) -0.014(4) -0.066(5) 0.057(5)
Cl4A 0.101(4) 0.077(3) 0.132(4) 0.038(3) -0.049(4) -0.025(3)
Cl5 0.147(9) 0.117(9) 0.149(12) -0.055(9) 0.068(9) -0.007(8)
Cl6 0.124(7) 0.126(9) 0.100(7) -0.048(6) 0.001(5) 0.029(6)
Cl7 0.27(3) 0.76(8) 0.068(8) -0.05(2) -0.025(15) 0.11(4)
Cl5A 0.33(5) 0.158(17) 0.128(16) -0.078(14) 0.04(3) 0.01(2)
Cl6A 0.36(3) 0.142(13) 0.170(17) -0.068(13) 0.071(18) 0.069(14)
Cl7A 0.222(18) 0.094(7) 0.151(10) -0.019(7) 0.072(12) 0.050(10)
O1 0.0230(10) 0.0354(11) 0.0436(12) -0.0038(9) -0.0003(9) 0.0020(9)
P1 0.0163(3) 0.0185(3) 0.0183(3) 0.0000(2) 0.0019(2) -0.0003(2)
P2 0.0166(3) 0.0169(3) 0.0173(3) -0.0004(2) 0.0009(2) 0.0007(2)
Rh1 0.01476(10) 0.01727(10) 0.01700(10) -0.00078(7) 0.00209(7) 0.00030(7)

loop_
_atom_type_symbol
_atom_type_description
_atom_type_scat_dispersion_real
_atom_type_scat_dispersion_imag
_atom_type_scat_source
C C 0.0033 0.0016 'International Tables Vol C Tables 4.2.6.8 and 6.1.1.4'
H H 0.0000 0.0000 'International Tables Vol C Tables 4.2.6.8 and 6.1.1.4'
O O 0.0106 0.0060 'International Tables Vol C Tables 4.2.6.8 and 6.1.1.4'
P P 0.1023 0.0942 'International Tables Vol C Tables 4.2.6.8 and 6.1.1.4'
Cl Cl 0.1484 0.1585 'International Tables Vol C Tables 4.2.6.8 and 6.1.1.4'
Rh Rh -1.1178 0.9187 'International Tables Vol C Tables 4.2.6.8 and 6.1.1.4'

loop_
_geom_angle_atom_site_label_1
_geom_angle_atom_site_label_2
_geom_angle_atom_site_label_3
_geom_angle
C6 C1 C2 118.8(2)
C6 C1 P1 124.48(19)
C2 C1 P1 115.80(18)
C3 C2 C1 119.4(2)
C3 C2 C27 116.1(2)
C1 C2 C27 124.4(2)
C4 C3 C2 122.1(2)
C4 C3 H3 118.9
C2 C3 H3 118.9
C5 C4 C3 117.7(2)
C5 C4 C7 120.6(2)
C3 C4 C7 121.7(3)
C4 C5 C6 122.8(2)
C4 C5 H5 118.6
C6 C5 H5 118.6
C5 C6 C1 119.0(2)
C5 C6 C28 115.8(2)
C1 C6 C28 125.1(2)
C8 C7 C20 119.5(3)
C8 C7 C4 119.2(3)
C20 C7 C4 121.3(2)
C7 C8 C9 121.5(3)
C7 C8 H8 119.2
C9 C8 H8 119.2
C10 C9 C8 120.4(3)
C10 C9 H9 119.8
C8 C9 H9 119.8
C9 C10 C11 120.5(3)
C9 C10 H10 119.7
C11 C10 H10 119.7
C12 C11 C10 121.6(3)
C12 C11 C20 118.8(3)
C10 C11 C20 119.5(3)
C13 C12 C11 122.4(3)
C13 C12 H12 118.8
C11 C12 H12 118.8
C12 C13 C14 122.0(3)
C12 C13 C18 119.1(3)
C14 C13 C18 118.9(3)
C15 C14 C13 120.8(3)
C15 C14 H14 119.6
C13 C14 H14 119.6
C14 C15 C16 120.5(3)
C14 C15 H15 119.7
C16 C15 H15 119.7
C17 C16 C15 121.5(3)
C17 C16 H16 119.2
C15 C16 H16 119.2
C16 C17 C18 119.6(3)
C16 C17 C21 120.4(3)
C18 C17 C21 119.9(2)
C19 C18 C13 118.6(3)
C19 C18 C17 122.9(2)
C13 C18 C17 118.5(3)
C20 C19 C18 122.1(2)
C20 C19 H19 118.9
C18 C19 H19 118.9
C19 C20 C11 118.9(3)
C19 C20 C7 122.5(2)
C11 C20 C7 118.5(3)
C22 C21 C26 118.2(2)
C22 C21 C17 120.8(2)
C26 C21 C17 121.0(2)
C21 C22 C23 122.7(2)
C21 C22 H22 118.7
C23 C22 H22 118.7
C22 C23 C24 118.6(2)
C22 C23 C29 116.1(2)
C24 C23 C29 125.3(2)
C23 C24 C25 119.2(2)
C23 C24 P2 124.21(19)
C25 C24 P2 116.04(18)
C26 C25 C24 119.6(2)
C26 C25 C30 115.9(2)
C24 C25 C30 124.5(2)
C21 C26 C25 121.7(2)
C21 C26 H26 119.2
C25 C26 H26 119.2
C2 C27 H27A 109.5
C2 C27 H27B 109.5
H27A C27 H27B 109.5
C2 C27 H27C 109.5
H27A C27 H27C 109.5
H27B C27 H27C 109.5
C6 C28 H28A 109.5
C6 C28 H28B 109.5
H28A C28 H28B 109.5
C6 C28 H28C 109.5
H28A C28 H28C 109.5
H28B C28 H28C 109.5
C23 C29 H29A 109.5
C23 C29 H29B 109.5
H29A C29 H29B 109.5
C23 C29 H29C 109.5
H29A C29 H29C 109.5
H29B C29 H29C 109.5
C25 C30 H30A 109.5
C25 C30 H30B 109.5
H30A C30 H30B 109.5
C25 C30 H30C 109.5
H30A C30 H30C 109.5
H30B C30 H30C 109.5
C36 C31 C32 119.2(3)
C36 C31 P1 119.4(2)
C32 C31 P1 121.1(2)
C33 C32 C31 120.1(3)
C33 C32 H32 119.9
C31 C32 H32 119.9
C34 C33 C32 120.1(3)
C34 C33 H33 120.0
C32 C33 H33 120.0
C35 C34 C33 120.1(3)
C35 C34 H34 119.9
C33 C34 H34 119.9
C34 C35 C36 120.2(3)
C34 C35 H35 119.9
C36 C35 H35 119.9
C31 C36 C35 120.3(3)
C31 C36 H36 119.9
C35 C36 H36 119.9
C42 C37 C38 119.3(3)
C42 C37 P1 123.2(2)
C38 C37 P1 117.0(2)
C39 C38 C37 120.1(3)
C39 C38 H38 120.0
C37 C38 H38 120.0
C40 C39 C38 120.2(3)
C40 C39 H39 119.9
C38 C39 H39 119.9
C41 C40 C39 120.0(3)
C41 C40 H40 120.0
C39 C40 H40 120.0
C40 C41 C42 120.4(3)
C40 C41 H41 119.8
C42 C41 H41 119.8
C41 C42 C37 120.0(3)
C41 C42 H42 120.0
C37 C42 H42 120.0
C44 C43 C48 119.0(2)
C44 C43 P2 120.0(2)
C48 C43 P2 120.8(2)
C43 C44 C45 120.1(3)
C43 C44 H44 119.9
C45 C44 H44 119.9
C46 C45 C44 120.5(3)
C46 C45 H45 119.7
C44 C45 H45 119.7
C45 C46 C47 119.8(3)
C45 C46 H46 120.1
C47 C46 H46 120.1
C46 C47 C48 120.3(3)
C46 C47 H47 119.9
C48 C47 H47 119.9
C47 C48 C43 120.3(3)
C47 C48 H48 119.9
C43 C48 H48 119.9
C50 C49 C54 119.2(3)
C50 C49 P2 122.2(2)
C54 C49 P2 117.9(2)
C49 C50 C51 120.5(3)
C49 C50 H50 119.7
C51 C50 H50 119.7
C52 C51 C50 120.0(3)
C52 C51 H51 120.0
C50 C51 H51 120.0
C51 C52 C53 120.5(3)
C51 C52 H52 119.8
C53 C52 H52 119.8
C52 C53 C54 120.2(3)
C52 C53 H53 119.9
C54 C53 H53 119.9
C49 C54 C53 119.5(3)
C49 C54 H54 120.2
C53 C54 H54 120.2
O1 C55 Rh1 178.7(3)
Cl2A C56 Cl4 150.8(5)
Cl4 C56 Cl3 114.2(4)
Cl2A C56 Cl3A 116.5(6)
Cl2A C56 Cl4A 112.1(5)
Cl3A C56 Cl4A 100.1(4)
Cl4 C56 Cl2 114.6(4)
Cl3 C56 Cl2 107.5(3)
Cl6 C57 Cl7 106.1(16)
Cl7A C57 Cl5A 112.3(15)
Cl7A C57 Cl6A 110.4(11)
Cl5A C57 Cl6A 107.9(16)
Cl6 C57 Cl5 110.8(11)
Cl7 C57 Cl5 116.1(17)
C37 P1 C31 96.25(12)
C37 P1 C1 106.34(12)
C31 P1 C1 112.50(12)
C37 P1 Rh1 121.04(9)
C31 P1 Rh1 115.77(9)
C1 P1 Rh1 104.78(8)
C49 P2 C43 96.69(12)
C49 P2 C24 104.70(12)
C43 P2 C24 112.22(11)
C49 P2 Rh1 121.22(9)
C43 P2 Rh1 115.78(9)
C24 P2 Rh1 105.79(8)
C55 Rh1 P2 93.01(8)
C55 Rh1 P1 93.89(8)
P2 Rh1 P1 167.68(2)
C55 Rh1 Cl1 179.03(8)
P2 Rh1 Cl1 86.72(2)
P1 Rh1 Cl1 86.55(2)

loop_
_geom_bond_atom_site_label_1
_geom_bond_atom_site_label_2
_geom_bond_distance
C1 C6 1.413(3)
C1 C2 1.422(4)
C1 P1 1.842(2)
C2 C3 1.391(4)
C2 C27 1.511(4)
C3 C4 1.390(4)
C3 H3 0.9300
C4 C5 1.385(4)
C4 C7 1.489(4)
C5 C6 1.394(4)
C5 H5 0.9300
C6 C28 1.507(4)
C7 C8 1.375(4)
C7 C20 1.440(4)
C8 C9 1.417(4)
C8 H8 0.9300
C9 C10 1.361(5)
C9 H9 0.9300
C10 C11 1.427(4)
C10 H10 0.9300
C11 C12 1.395(4)
C11 C20 1.434(4)
C12 C13 1.389(4)
C12 H12 0.9300
C13 C14 1.432(4)
C13 C18 1.438(4)
C14 C15 1.347(5)
C14 H14 0.9300
C15 C16 1.421(4)
C15 H15 0.9300
C16 C17 1.364(4)
C16 H16 0.9300
C17 C18 1.442(4)
C17 C21 1.491(4)
C18 C19 1.399(4)
C19 C20 1.399(4)
C19 H19 0.9300
C21 C22 1.381(4)
C21 C26 1.387(4)
C22 C23 1.397(4)
C22 H22 0.9300
C23 C24 1.410(3)
C23 C29 1.507(4)
C24 C25 1.417(3)
C24 P2 1.848(2)
C25 C26 1.389(4)
C25 C30 1.513(4)
C26 H26 0.9300
C27 H27A 0.9600
C27 H27B 0.9600
C27 H27C 0.9600
C28 H28A 0.9600
C28 H28B 0.9600
C28 H28C 0.9600
C29 H29A 0.9600
C29 H29B 0.9600
C29 H29C 0.9600
C30 H30A 0.9600
C30 H30B 0.9600
C30 H30C 0.9600
C31 C36 1.386(4)
C31 C32 1.393(4)
C31 P1 1.833(3)
C32 C33 1.390(5)
C32 H32 0.9300
C33 C34 1.380(6)
C33 H33 0.9300
C34 C35 1.374(6)
C34 H34 0.9300
C35 C36 1.391(4)
C35 H35 0.9300
C36 H36 0.9300
C37 C42 1.391(4)
C37 C38 1.392(4)
C37 P1 1.832(3)
C38 C39 1.389(4)
C38 H38 0.9300
C39 C40 1.380(5)
C39 H39 0.9300
C40 C41 1.377(5)
C40 H40 0.9300
C41 C42 1.389(4)
C41 H41 0.9300
C42 H42 0.9300
C43 C44 1.387(4)
C43 C48 1.395(4)
C43 P2 1.834(3)
C44 C45 1.393(4)
C44 H44 0.9300
C45 C46 1.376(5)
C45 H45 0.9300
C46 C47 1.380(4)
C46 H46 0.9300
C47 C48 1.390(4)
C47 H47 0.9300
C48 H48 0.9300
C49 C50 1.389(4)
C49 C54 1.393(4)
C49 P2 1.831(3)
C50 C51 1.389(4)
C50 H50 0.9300
C51 C52 1.365(6)
C51 H51 0.9300
C52 C53 1.379(6)
C52 H52 0.9300
C53 C54 1.396(5)
C53 H53 0.9300
C54 H54 0.9300
C55 O1 1.114(3)
C55 Rh1 1.819(3)
C56 Cl2A 1.570(6)
C56 Cl4 1.604(5)
C56 Cl3 1.732(5)
C56 Cl3A 1.768(8)
C56 Cl4A 1.771(6)
C56 Cl2 1.817(5)
C57 Cl6 1.723(15)
C57 Cl7 1.726(17)
C57 Cl7A 1.728(15)
C57 Cl5A 1.728(18)
C57 Cl6A 1.760(17)
C57 Cl5 1.790(17)
Cl1 Rh1 2.3719(7)
P1 Rh1 2.3450(7)
P2 Rh1 2.3391(6)
